data_8107409
loop_
_publ_author_name
'Koh\'utekov\'a, So\<na'
'Matulkov\'a, Irena'
'C\'isa\<rov\'a, Ivana'
'N\<emec, Ivan'

_publ_section_title
;
 The crystal structure of
 bis(1H-pyrazole-carboxamidine-\kN,N&#x2032;)bis(nitrato-\kO)-copper(II),
 C8H12CuN10O6
;
_journal_issue 2
_journal_name_full 'Zeitschrift f\"ur Kristallographie - New Crystal Structures'
_journal_page_first 253
_journal_page_last 255
_journal_paper_doi 10.1515/ncrs-2022-0586
_journal_volume 238
_journal_year 2023
_chemical_compound_source 'synthesized by the authors'
_chemical_formula_moiety 'C8 H12 Cu N8, 2(N O3)'
_chemical_formula_sum 'C8 H12 Cu N10 O6'
_chemical_formula_weight 407.82
_chemical_name_systematic
;
bis(1<i>H</i>-pyrazole-carboxamidine-<i>\kN</i>,<i>N</i>?)bis
(nitrato-<i>\k</i>O)-copper(II), C~8~H~12~CuN~10~O~6~
;
_space_group_crystal_system triclinic
_space_group_IT_number 2
_space_group_name_Hall '-P 1'
_space_group_name_H-M_alt 'P -1'
_atom_sites_solution_hydrogens mixed
_atom_sites_solution_primary direct
_atom_sites_solution_secondary difmap
_cell_angle_alpha 81.370(2)
_cell_angle_beta 75.503(2)
_cell_angle_gamma 84.756(2)
_cell_formula_units_Z 2
_cell_length_a 7.6063(5)
_cell_length_b 9.3072(7)
_cell_length_c 10.8485(8)
_cell_measurement_reflns_used 8741
_cell_measurement_temperature 120(2)
_cell_measurement_theta_max 27.4537
_cell_measurement_theta_min 2.2173
_cell_volume 733.97(9)
_computing_cell_refinement 'SAINT V8.40B (Bruker AXS LLC, 2019)'
_computing_data_collection 'Bruker Instrument Service vV6.2.16'
_computing_data_reduction 'SAINT V8.40B (Bruker AXS LLC, 2019)'
_computing_structure_refinement 'SHELXL-2018/3 (Sheldrick, 2018)'
_computing_structure_solution 'XT, VERSION 2018/2'
_diffrn_ambient_temperature 120(2)
_diffrn_measured_fraction_theta_full 1.000
_diffrn_measured_fraction_theta_max 0.998
_diffrn_measurement_device_type 'Bruker D8 VENTURE Kappa Duo PHOTONIII CMOS'
_diffrn_measurement_method '\f and \w scans'
_diffrn_radiation_monochromator 'Quazar Mo multilayer optic'
_diffrn_radiation_type MoK\a
_diffrn_radiation_wavelength 0.71073
_diffrn_reflns_av_unetI/netI 0.0341
_diffrn_reflns_Laue_measured_fraction_full 1.000
_diffrn_reflns_Laue_measured_fraction_max 0.998
_diffrn_reflns_limit_h_max 9
_diffrn_reflns_limit_h_min -9
_diffrn_reflns_limit_k_max 12
_diffrn_reflns_limit_k_min -11
_diffrn_reflns_limit_l_max 14
_diffrn_reflns_limit_l_min 0
_diffrn_reflns_number 3356
_diffrn_reflns_point_group_measured_fraction_full 1.000
_diffrn_reflns_point_group_measured_fraction_max 0.998
_diffrn_reflns_theta_full 25.242
_diffrn_reflns_theta_max 27.523
_diffrn_reflns_theta_min 1.956
_diffrn_source 'I\mS  micro-focus sealed tube'
_exptl_absorpt_coefficient_mu 1.545
_exptl_absorpt_correction_T_max 0.95
_exptl_absorpt_correction_T_min 0.67
_exptl_absorpt_correction_type multi-scan
_exptl_absorpt_process_details
;
Sevvana, M., Ruf, M., Us\'on, I., Sheldrick, G. M., and Herbst-Irmer, R. (2019)
"Non-merohedral twinning: from minerals to proteins"
Acta. Cryst. D75, 1040-1050.
doi:10.1107/S2059798319010179
;
_exptl_crystal_colour blue
_exptl_crystal_density_diffrn 1.845
_exptl_crystal_description prism
_exptl_crystal_F_000 414
_exptl_crystal_size_max 0.074
_exptl_crystal_size_mid 0.053
_exptl_crystal_size_min 0.032
_refine_diff_density_max 1.058
_refine_diff_density_min -1.109
_refine_diff_density_rms 0.126
_refine_ls_extinction_coef .
_refine_ls_extinction_method none
_refine_ls_goodness_of_fit_ref 1.080
_refine_ls_hydrogen_treatment constr
_refine_ls_matrix_type full
_refine_ls_number_parameters 230
_refine_ls_number_reflns 3356
_refine_ls_number_restraints 144
_refine_ls_restrained_S_all 1.088
_refine_ls_R_factor_all 0.0590
_refine_ls_R_factor_gt 0.0515
_refine_ls_shift/su_max 0.000
_refine_ls_shift/su_mean 0.000
_refine_ls_structure_factor_coef Fsqd
_refine_ls_weighting_details 'w=1/[\s^2^(Fo^2^)+(0.0418P)^2^+1.4894P] where P=(Fo^2^+2Fc^2^)/3'
_refine_ls_weighting_scheme calc
_refine_ls_wR_factor_gt 0.1151
_refine_ls_wR_factor_ref 0.1194
_reflns_Friedel_coverage 0.000
_reflns_Friedel_fraction_full .
_reflns_Friedel_fraction_max .
_reflns_number_gt 2965
_reflns_number_total 3356
_reflns_threshold_expression 'I > 2\s(I)'
_cod_data_source_file suppl_j_ncrs-2022-0586_suppl.cif
_cod_data_source_block mo
_cod_database_code 8107409
_shelx_space_group_comment
;
The symmetry employed for this shelxl refinement is uniquely defined
by the following loop, which should always be used as a source of
symmetry information in preference to the above space-group names.
They are only intended as comments.
;
_shelx_estimated_absorpt_t_min 0.894
_shelx_estimated_absorpt_t_max 0.952

loop_
_space_group_symop_operation_xyz
'x, y, z'
'-x, -y, -z'

loop_
_atom_site_label
_atom_site_type_symbol
_atom_site_fract_x
_atom_site_fract_y
_atom_site_fract_z
_atom_site_U_iso_or_equiv
_atom_site_adp_type
_atom_site_occupancy
_atom_site_site_symmetry_order
_atom_site_calc_flag
_atom_site_refinement_flags_posn
_atom_site_refinement_flags_adp
_atom_site_refinement_flags_occupancy
_atom_site_disorder_assembly
_atom_site_disorder_group
Cu1A Cu 0.500000 1.000000 0.000000 0.01559(18) Uani 1 2 d S . P . .
N1A N 0.2170(5) 0.8167(4) 0.0294(3) 0.0144(7) Uani 1 1 d . U . . .
N2A N 0.3989(5) 0.8217(4) -0.0271(3) 0.0171(7) Uani 1 1 d . U . . .
C3A C 0.4426(6) 0.6993(4) -0.0807(4) 0.0164(8) Uani 1 1 d . U . . .
H3A H 0.561363 0.671493 -0.126762 0.020 Uiso 1 1 calc R U . . .
C4A C 0.2898(6) 0.6172(5) -0.0600(4) 0.0213(9) Uani 1 1 d . U . . .
H4A H 0.285468 0.526541 -0.089038 0.026 Uiso 1 1 calc R U . . .
C5A C 0.1486(6) 0.6941(4) 0.0105(4) 0.0188(9) Uani 1 1 d . U . . .
H5A H 0.026151 0.667165 0.040470 0.023 Uiso 1 1 calc R U . . .
C6A C 0.1376(6) 0.9381(4) 0.0934(4) 0.0163(8) Uani 1 1 d . U . . .
N7A N 0.2487(5) 1.0363(4) 0.0890(3) 0.0173(7) Uani 1 1 d . U . . .
H7A H 0.213008 1.114296 0.123884 0.026 Uiso 1 1 d R U . . .
N8A N -0.0389(5) 0.9353(4) 0.1499(4) 0.0199(8) Uani 1 1 d . U . . .
H81A H -0.080948 0.997644 0.204020 0.030 Uiso 1 1 d R U . . .
H82A H -0.112447 0.849344 0.148120 0.030 Uiso 1 1 d R U . . .
N9A N 0.5760(5) 0.7239(4) 0.2181(3) 0.0193(7) Uani 1 1 d . U . . .
O1A O 0.5187(5) 0.8514(3) 0.2350(3) 0.0239(7) Uani 1 1 d . U . . .
O2A O 0.4732(5) 0.6209(4) 0.2500(4) 0.0311(8) Uani 1 1 d . U . . .
O3A O 0.7406(4) 0.6987(3) 0.1684(3) 0.0270(7) Uani 1 1 d . U . . .
Cu1B Cu 0.000000 0.000000 0.500000 0.01607(18) Uani 1 2 d S . P . .
N1B N 0.1536(5) 0.2482(4) 0.5346(3) 0.0159(7) Uani 1 1 d . U . . .
N2B N 0.2047(5) 0.1264(4) 0.4747(3) 0.0167(7) Uani 1 1 d . U . . .
C3B C 0.3801(6) 0.1393(4) 0.4174(4) 0.0172(8) Uani 1 1 d . U . . .
H3B H 0.453771 0.069989 0.368287 0.021 Uiso 1 1 calc R U . . .
C4B C 0.4420(6) 0.2685(5) 0.4391(4) 0.0209(9) Uani 1 1 d . U . . .
H4B H 0.561098 0.302674 0.408298 0.025 Uiso 1 1 calc R U . . .
C5B C 0.2936(6) 0.3352(5) 0.5143(4) 0.0186(9) Uani 1 1 d . U . . .
H5B H 0.290083 0.425462 0.546043 0.022 Uiso 1 1 calc R U . . .
C6B C -0.0311(6) 0.2587(4) 0.6040(4) 0.0167(8) Uani 1 1 d . U . . .
N7B N -0.1264(5) 0.1520(4) 0.6005(3) 0.0171(7) Uani 1 1 d . U . . .
H7B H -0.248342 0.162707 0.635488 0.026 Uiso 1 1 d R U . . .
N8B N -0.0857(5) 0.3765(4) 0.6625(4) 0.0217(8) Uani 1 1 d . U . . .
H81B H -0.208119 0.380560 0.701969 0.033 Uiso 1 1 d R U . . .
H82B H -0.002219 0.458359 0.658174 0.033 Uiso 1 1 d R U . . .
N9B N -0.0518(5) 0.2887(4) 0.2837(4) 0.0195(7) Uani 1 1 d . U . . .
O1B O 0.0965(5) 0.3077(4) 0.2062(3) 0.0286(8) Uani 1 1 d . U . . .
O2B O -0.1335(4) 0.3870(3) 0.3471(3) 0.0247(7) Uani 1 1 d . U . . .
O3B O -0.1184(5) 0.1645(3) 0.3054(3) 0.0268(8) Uani 1 1 d . U . . .

loop_
_atom_site_aniso_label
_atom_site_aniso_U_11
_atom_site_aniso_U_22
_atom_site_aniso_U_33
_atom_site_aniso_U_23
_atom_site_aniso_U_13
_atom_site_aniso_U_12
Cu1A 0.0129(3) 0.0109(3) 0.0213(4) -0.0077(3) 0.0014(3) 0.0013(3)
N1A 0.0137(15) 0.0118(15) 0.0169(15) -0.0073(12) 0.0018(13) -0.0033(12)
N2A 0.0160(16) 0.0116(15) 0.0217(16) -0.0075(13) 0.0009(13) 0.0028(13)
C3A 0.0140(17) 0.0137(18) 0.0203(18) -0.0090(14) 0.0019(14) -0.0010(14)
C4A 0.022(2) 0.0133(18) 0.030(2) -0.0116(15) -0.0015(17) -0.0052(16)
C5A 0.0179(18) 0.0113(17) 0.026(2) -0.0101(15) 0.0017(15) -0.0050(15)
C6A 0.0178(18) 0.0098(16) 0.0194(18) -0.0065(14) 0.0003(15) 0.0028(14)
N7A 0.0176(16) 0.0122(15) 0.0208(16) -0.0085(12) 0.0010(13) 0.0007(12)
N8A 0.0131(16) 0.0149(17) 0.0311(19) -0.0169(15) 0.0044(14) -0.0020(13)
N9A 0.0177(16) 0.0172(16) 0.0213(16) -0.0076(13) 0.0018(13) -0.0026(13)
O1A 0.0248(16) 0.0144(15) 0.0285(16) -0.0102(12) 0.0019(13) 0.0094(13)
O2A 0.0177(16) 0.0211(17) 0.049(2) -0.0132(15) 0.0081(15) -0.0023(13)
O3A 0.0158(15) 0.0176(15) 0.0420(19) -0.0140(13) 0.0084(13) 0.0008(12)
Cu1B 0.0164(4) 0.0095(3) 0.0204(4) -0.0086(3) 0.0032(3) -0.0011(3)
N1B 0.0166(15) 0.0090(15) 0.0211(16) -0.0104(12) 0.0025(13) -0.0012(12)
N2B 0.0171(16) 0.0123(15) 0.0197(16) -0.0098(13) 0.0016(13) 0.0006(13)
C3B 0.0146(17) 0.0117(17) 0.0224(18) -0.0044(14) 0.0023(15) -0.0006(14)
C4B 0.0188(19) 0.0171(19) 0.026(2) -0.0096(16) 0.0022(16) -0.0036(16)
C5B 0.0140(18) 0.0150(18) 0.0256(19) -0.0104(15) 0.0036(15) -0.0049(15)
C6B 0.0163(18) 0.0144(17) 0.0171(17) -0.0039(14) 0.0009(14) 0.0009(14)
N7B 0.0161(15) 0.0114(15) 0.0221(16) -0.0063(12) 0.0010(13) -0.0012(12)
N8B 0.0143(16) 0.0140(17) 0.037(2) -0.0162(15) 0.0034(15) -0.0039(13)
N9B 0.0205(17) 0.0141(16) 0.0235(17) -0.0096(13) -0.0017(14) 0.0024(13)
O1B 0.0241(17) 0.0216(17) 0.0320(18) -0.0074(14) 0.0117(14) -0.0041(13)
O2B 0.0230(16) 0.0145(14) 0.0336(17) -0.0136(12) 0.0043(13) 0.0009(12)
O3B 0.041(2) 0.0080(14) 0.0256(16) -0.0058(12) 0.0054(14) -0.0062(13)

loop_
_atom_type_symbol
_atom_type_description
_atom_type_scat_dispersion_real
_atom_type_scat_dispersion_imag
_atom_type_scat_source
C C 0.0033 0.0016 'International Tables Vol C Tables 4.2.6.8 and 6.1.1.4'
H H 0.0000 0.0000 'International Tables Vol C Tables 4.2.6.8 and 6.1.1.4'
Cu Cu 0.3201 1.2651 'International Tables Vol C Tables 4.2.6.8 and 6.1.1.4'
N N 0.0061 0.0033 'International Tables Vol C Tables 4.2.6.8 and 6.1.1.4'
O O 0.0106 0.0060 'International Tables Vol C Tables 4.2.6.8 and 6.1.1.4'

loop_
_geom_angle_atom_site_label_1
_geom_angle_atom_site_label_2
_geom_angle_atom_site_label_3
_geom_angle
_geom_angle_site_symmetry_1
_geom_angle_site_symmetry_3
N7A Cu1A N7A 180.00(11) . 2_675
N7A Cu1A N2A 98.87(14) . 2_675
N7A Cu1A N2A 81.13(14) 2_675 2_675
N7A Cu1A N2A 81.12(14) . .
N7A Cu1A N2A 98.88(14) 2_675 .
N2A Cu1A N2A 180.00(18) 2_675 .
C5A N1A N2A 111.5(3) . .
C5A N1A C6A 133.1(4) . .
N2A N1A C6A 115.4(3) . .
C3A N2A N1A 104.9(3) . .
C3A N2A Cu1A 143.3(3) . .
N1A N2A Cu1A 111.8(2) . .
N2A C3A C4A 110.9(4) . .
N2A C3A H3A 124.6 . .
C4A C3A H3A 124.6 . .
C5A C4A C3A 106.0(4) . .
C5A C4A H4A 127.0 . .
C3A C4A H4A 127.0 . .
N1A C5A C4A 106.7(4) . .
N1A C5A H5A 126.6 . .
C4A C5A H5A 126.6 . .
N7A C6A N8A 128.7(4) . .
N7A C6A N1A 114.7(4) . .
N8A C6A N1A 116.5(3) . .
C6A N7A Cu1A 116.9(3) . .
C6A N7A H7A 121.5 . .
Cu1A N7A H7A 121.5 . .
C6A N8A H81A 116.0 . .
C6A N8A H82A 121.3 . .
H81A N8A H82A 120.8 . .
O2A N9A O3A 119.0(4) . .
O2A N9A O1A 121.7(4) . .
O3A N9A O1A 119.3(4) . .
N7B Cu1B N7B 180.0 . 2_556
N7B Cu1B N2B 81.18(14) . .
N7B Cu1B N2B 98.82(14) 2_556 .
N7B Cu1B N2B 98.82(14) . 2_556
N7B Cu1B N2B 81.18(14) 2_556 2_556
N2B Cu1B N2B 180.0 . 2_556
C5B N1B N2B 111.6(3) . .
C5B N1B C6B 133.1(3) . .
N2B N1B C6B 115.4(3) . .
C3B N2B N1B 104.9(3) . .
C3B N2B Cu1B 143.0(3) . .
N1B N2B Cu1B 112.1(3) . .
N2B C3B C4B 111.2(4) . .
N2B C3B H3B 124.4 . .
C4B C3B H3B 124.4 . .
C5B C4B C3B 105.3(4) . .
C5B C4B H4B 127.4 . .
C3B C4B H4B 127.4 . .
N1B C5B C4B 107.0(4) . .
N1B C5B H5B 126.5 . .
C4B C5B H5B 126.5 . .
N7B C6B N8B 128.0(4) . .
N7B C6B N1B 115.0(3) . .
N8B C6B N1B 116.9(4) . .
C6B N7B Cu1B 116.3(3) . .
C6B N7B H7B 116.1 . .
Cu1B N7B H7B 127.0 . .
C6B N8B H81B 113.4 . .
C6B N8B H82B 123.2 . .
H81B N8B H82B 123.2 . .
O1B N9B O2B 121.3(4) . .
O1B N9B O3B 119.6(4) . .
O2B N9B O3B 118.9(4) . .

loop_
_geom_bond_atom_site_label_1
_geom_bond_atom_site_label_2
_geom_bond_distance
_geom_bond_site_symmetry_2
Cu1A N7A 1.938(3) .
Cu1A N7A 1.938(3) 2_675
Cu1A N2A 1.981(3) 2_675
Cu1A N2A 1.981(3) .
N1A C5A 1.359(5) .
N1A N2A 1.367(5) .
N1A C6A 1.423(5) .
N2A C3A 1.334(5) .
C3A C4A 1.402(6) .
C3A H3A 0.9500 .
C4A C5A 1.365(6) .
C4A H4A 0.9500 .
C5A H5A 0.9500 .
C6A N7A 1.288(5) .
C6A N8A 1.330(5) .
N7A H7A 0.8600 .
N8A H81A 0.8707 .
N8A H82A 1.0225 .
N9A O2A 1.246(5) .
N9A O3A 1.249(5) .
N9A O1A 1.250(5) .
Cu1B N7B 1.950(3) .
Cu1B N7B 1.950(3) 2_556
Cu1B N2B 1.977(4) .
Cu1B N2B 1.977(4) 2_556
N1B C5B 1.351(5) .
N1B N2B 1.368(4) .
N1B C6B 1.420(5) .
N2B C3B 1.331(5) .
C3B C4B 1.402(6) .
C3B H3B 0.9500 .
C4B C5B 1.374(6) .
C4B H4B 0.9500 .
C5B H5B 0.9500 .
C6B N7B 1.292(5) .
C6B N8B 1.330(5) .
N7B H7B 0.9125 .
N8B H81B 0.9222 .
N8B H82B 1.0243 .
N9B O1B 1.236(5) .
N9B O2B 1.252(5) .
N9B O3B 1.270(5) .

loop_
_geom_hbond_atom_site_label_D
_geom_hbond_atom_site_label_H
_geom_hbond_atom_site_label_A
_geom_hbond_distance_DH
_geom_hbond_distance_HA
_geom_hbond_distance_DA
_geom_hbond_angle_DHA
_geom_hbond_site_symmetry_A
_geom_hbond_publ_flag
C5A H5A O3A 0.95 2.29 3.147(5) 150.3 1_455 yes
N7A H7A O1B 0.86 2.15 3.005(5) 173.9 1_565 yes
N8A H81A O3B 0.87 1.99 2.846(5) 165.4 1_565 yes
N8A H82A O3A 1.02 1.83 2.842(5) 172.0 1_455 yes
C5B H5B O2B 0.95 2.31 3.178(5) 151.3 2_566 yes
N7B H7B O1A 0.91 2.18 3.070(5) 163.7 2_566 yes
N8B H81B O2A 0.92 1.95 2.860(5) 167.6 2_566 yes
N8B H82B O2B 1.02 1.83 2.855(5) 176.2 2_566 yes
